data_1557673
loop_
_publ_author_name
'Wang, Haoran'
'Xing, Hao'
'Gong, Junyi'
'Zhang, Haoke'
'Zhang, Jun'
'Wei, Peifa'
'Yang, Guojian'
'Lam, Jacky W. Y.'
'Lu, Ran'
'Tang, Ben Zhong'

_publ_section_title
;
 &#x201C;Living&#x201D; luminogens: light driven ACQ-to-AIE transformation
 accompanied with solid-state actuation
;
_journal_issue 6
_journal_name_full 'Materials Horizons'
_journal_page_first 1566
_journal_page_last 1572
_journal_paper_doi 10.1039/D0MH00447B
_journal_volume 7
_journal_year 2020
_chemical_formula_sum 'C15 H10 F N O'
_chemical_formula_weight 239.24
_space_group_crystal_system monoclinic
_space_group_IT_number 14
_space_group_name_Hall '-P 2ybc'
_space_group_name_H-M_alt 'P 1 21/c 1'
_atom_sites_solution_hydrogens geom
_audit_creation_method SHELXL-2014/7
_audit_update_record
;
2018-01-05 deposited with the CCDC.	2020-03-26 downloaded from the CCDC.
;
_cell_angle_alpha 90
_cell_angle_beta 115.269(3)
_cell_angle_gamma 90
_cell_formula_units_Z 4
_cell_length_a 6.6501(4)
_cell_length_b 26.3347(15)
_cell_length_c 7.4237(5)
_cell_measurement_reflns_used 6037
_cell_measurement_temperature 293(2)
_cell_measurement_theta_max 68.15
_cell_measurement_theta_min 6.8
_cell_volume 1175.70(13)
_computing_cell_refinement 'Bruker SAINT'
_computing_data_collection 'Bruker APEX-II CCD'
_computing_data_reduction 'Bruker SAINT'
_computing_molecular_graphics 'Bruker SHELXTL'
_computing_publication_material 'Bruker SHELXTL'
_computing_structure_refinement 'SHELXL-2014/7 (Sheldrick, 2014)'
_computing_structure_solution 'SHELXL-2014/7 (Sheldrick, 2014)'
_diffrn_ambient_temperature 293(2)
_diffrn_measured_fraction_theta_full 0.990
_diffrn_measured_fraction_theta_max 0.988
_diffrn_measurement_device_type 'Bruker APEX-II CCD'
_diffrn_measurement_method '\f and \w scans'
_diffrn_radiation_type CuK\a
_diffrn_radiation_wavelength 1.54178
_diffrn_reflns_av_R_equivalents 0.0430
_diffrn_reflns_av_unetI/netI 0.0325
_diffrn_reflns_Laue_measured_fraction_full 0.990
_diffrn_reflns_Laue_measured_fraction_max 0.988
_diffrn_reflns_limit_h_max 7
_diffrn_reflns_limit_h_min -8
_diffrn_reflns_limit_k_max 31
_diffrn_reflns_limit_k_min -31
_diffrn_reflns_limit_l_max 7
_diffrn_reflns_limit_l_min -8
_diffrn_reflns_number 11905
_diffrn_reflns_point_group_measured_fraction_full 0.990
_diffrn_reflns_point_group_measured_fraction_max 0.988
_diffrn_reflns_theta_full 67.679
_diffrn_reflns_theta_max 68.259
_diffrn_reflns_theta_min 6.806
_diffrn_source 'sealed tube'
_exptl_absorpt_coefficient_mu 0.793
_exptl_absorpt_correction_type none
_exptl_crystal_colour 0.12
_exptl_crystal_density_diffrn 1.352
_exptl_crystal_density_meas 0.08
_exptl_crystal_description 0.13
_exptl_crystal_F_000 496
_refine_diff_density_max 0.408
_refine_diff_density_min -0.152
_refine_diff_density_rms 0.037
_refine_ls_extinction_method none
_refine_ls_goodness_of_fit_ref 1.119
_refine_ls_hydrogen_treatment constr
_refine_ls_matrix_type full
_refine_ls_number_parameters 163
_refine_ls_number_reflns 2114
_refine_ls_number_restraints 13
_refine_ls_restrained_S_all 1.120
_refine_ls_R_factor_all 0.0822
_refine_ls_R_factor_gt 0.0756
_refine_ls_shift/su_max 0.017
_refine_ls_shift/su_mean 0.003
_refine_ls_structure_factor_coef Fsqd
_refine_ls_weighting_details 'w=1/[\s^2^(Fo^2^)+(0.1136P)^2^+0.3718P] where P=(Fo^2^+2Fc^2^)/3'
_refine_ls_weighting_scheme calc
_refine_ls_wR_factor_gt 0.2251
_refine_ls_wR_factor_ref 0.2322
_reflns_Friedel_coverage 0.000
_reflns_number_gt 1833
_reflns_number_total 2114
_reflns_threshold_expression 'I > 2\s(I)'
_cod_data_source_file d0mh00447b9.cif
_cod_data_source_block 1_CCDC1
_cod_depositor_comments
;Adding full bibliography for 1557668--1557673.cif.

 Adding full bibliography for 1557668--1557673.cif.
;
_cod_original_sg_symbol_H-M 'P 21/c'
_cod_database_code 1557673
_shelx_shelxl_version_number 2014/7
_shelx_space_group_comment
;
The symmetry employed for this shelxl refinement is uniquely defined
by the following loop, which should always be used as a source of
symmetry information in preference to the above space-group names.
They are only intended as comments.
;

loop_
_space_group_symop_operation_xyz
'x, y, z'
'-x, y+1/2, -z+1/2'
'-x, -y, -z'
'x, -y-1/2, z-1/2'

loop_
_atom_site_label
_atom_site_type_symbol
_atom_site_fract_x
_atom_site_fract_y
_atom_site_fract_z
_atom_site_U_iso_or_equiv
_atom_site_adp_type
_atom_site_occupancy
_atom_site_site_symmetry_order
_atom_site_calc_flag
_atom_site_refinement_flags_posn
_atom_site_refinement_flags_adp
_atom_site_refinement_flags_occupancy
_atom_site_disorder_assembly
_atom_site_disorder_group
F1 F 1.1970(5) 0.30622(9) 0.7283(4) 0.1375(10) Uani 1 1 d . . . . .
O1 O 0.6683(3) 0.59589(7) 0.7331(3) 0.0846(6) Uani 1 1 d . . . . .
N1 N 0.3917(4) 0.56625(8) 0.7997(4) 0.0770(7) Uani 1 1 d . U . . .
C1 C 0.5383(5) 0.63658(10) 0.7343(4) 0.0750(7) Uani 1 1 d . . . . .
C2 C 0.5637(6) 0.68685(12) 0.7025(6) 0.1027(11) Uani 1 1 d . . . . .
H8 H 0.6796 0.6985 0.6749 0.123 Uiso 1 1 calc R U . . .
C3 C 0.4073(6) 0.71905(12) 0.7140(6) 0.1049(11) Uani 1 1 d . . . . .
H3 H 0.4190 0.7537 0.6959 0.126 Uiso 1 1 calc R U . . .
C4 C 0.2339(6) 0.70177(13) 0.7514(5) 0.0963(10) Uani 1 1 d . . . . .
H4 H 0.1307 0.7249 0.7565 0.116 Uiso 1 1 calc R U . . .
C5 C 0.2096(5) 0.65108(12) 0.7813(5) 0.0863(9) Uani 1 1 d . . . . .
H5 H 0.0914 0.6394 0.8054 0.104 Uiso 1 1 calc R U . . .
C6 C 0.3673(4) 0.61839(10) 0.7742(4) 0.0712(7) Uani 1 1 d . . . . .
C7 C 0.5657(5) 0.55535(9) 0.7754(4) 0.0746(7) Uani 1 1 d . U . . .
C8 C 0.6576(5) 0.50591(10) 0.7829(4) 0.0781(8) Uani 1 1 d . . . . .
H8A H 0.5893 0.4789 0.8155 0.094 Uiso 1 1 calc R U . . .
C9 C 0.8334(5) 0.49533(10) 0.7471(4) 0.0747(7) Uani 1 1 d . . . . .
H9 H 0.9026 0.5228 0.7185 0.090 Uiso 1 1 calc R U . . .
C10 C 0.9296(4) 0.44516(9) 0.7476(4) 0.0694(7) Uani 1 1 d . . . . .
C11 C 0.8473(6) 0.40101(10) 0.7923(5) 0.0862(9) Uani 1 1 d . . . . .
H11 H 0.7289 0.4030 0.8273 0.103 Uiso 1 1 calc R U . . .
C12 C 0.9369(6) 0.35424(11) 0.7862(6) 0.1003(10) Uani 1 1 d . . . . .
H12 H 0.8802 0.3248 0.8165 0.120 Uiso 1 1 calc R U . . .
C13 C 1.1099(6) 0.35196(12) 0.7349(5) 0.0943(10) Uani 1 1 d . . . . .
C14 C 1.1957(6) 0.39404(15) 0.6900(6) 0.0984(10) Uani 1 1 d . . . . .
H14 H 1.3143 0.3916 0.6554 0.118 Uiso 1 1 calc R U . . .
C15 C 1.1049(5) 0.44032(12) 0.6964(5) 0.0868(9) Uani 1 1 d . . . . .
H15 H 1.1634 0.4693 0.6654 0.104 Uiso 1 1 calc R U . . .

loop_
_atom_site_aniso_label
_atom_site_aniso_U_11
_atom_site_aniso_U_22
_atom_site_aniso_U_33
_atom_site_aniso_U_23
_atom_site_aniso_U_13
_atom_site_aniso_U_12
F1 0.1489(19) 0.0930(16) 0.177(2) -0.0037(13) 0.0761(17) 0.0446(13)
O1 0.0880(13) 0.0664(12) 0.1150(15) 0.0040(9) 0.0581(11) -0.0042(9)
N1 0.0846(15) 0.0617(13) 0.0979(15) 0.0047(10) 0.0515(12) -0.0027(10)
C1 0.0765(16) 0.0587(14) 0.0954(18) 0.0002(12) 0.0421(14) -0.0039(11)
C2 0.097(2) 0.0665(18) 0.157(3) 0.0124(18) 0.067(2) -0.0116(15)
C3 0.102(2) 0.0613(17) 0.154(3) 0.0082(17) 0.057(2) -0.0036(15)
C4 0.101(2) 0.0685(18) 0.127(3) -0.0003(16) 0.055(2) 0.0081(15)
C5 0.0843(19) 0.0791(19) 0.108(2) 0.0030(15) 0.0537(17) 0.0006(14)
C6 0.0792(16) 0.0608(14) 0.0769(15) 0.0024(11) 0.0364(12) -0.0082(11)
C7 0.0841(17) 0.0563(14) 0.0835(16) 0.0005(11) 0.0358(13) -0.0043(11)
C8 0.0792(17) 0.0628(15) 0.0973(19) 0.0028(12) 0.0425(15) -0.0016(12)
C9 0.0845(17) 0.0599(15) 0.0843(16) 0.0003(11) 0.0404(14) -0.0046(12)
C10 0.0729(15) 0.0643(15) 0.0711(14) -0.0026(10) 0.0309(11) -0.0053(11)
C11 0.096(2) 0.0631(16) 0.117(2) 0.0064(14) 0.0613(18) 0.0028(13)
C12 0.115(3) 0.0600(17) 0.141(3) 0.0081(16) 0.069(2) 0.0053(15)
C13 0.098(2) 0.074(2) 0.107(2) -0.0039(15) 0.0404(18) 0.0202(16)
C14 0.0801(19) 0.104(3) 0.121(2) -0.0039(19) 0.0532(18) 0.0079(17)
C15 0.0818(18) 0.0782(18) 0.107(2) -0.0021(15) 0.0469(16) -0.0068(14)

loop_
_atom_type_symbol
_atom_type_description
_atom_type_scat_dispersion_real
_atom_type_scat_dispersion_imag
_atom_type_scat_source
C C 0.0181 0.0091 'International Tables Vol C Tables 4.2.6.8 and 6.1.1.4'
H H 0.0000 0.0000 'International Tables Vol C Tables 4.2.6.8 and 6.1.1.4'
N N 0.0311 0.0180 'International Tables Vol C Tables 4.2.6.8 and 6.1.1.4'
O O 0.0492 0.0322 'International Tables Vol C Tables 4.2.6.8 and 6.1.1.4'
F F 0.0727 0.0534 'International Tables Vol C Tables 4.2.6.8 and 6.1.1.4'

loop_
_geom_angle_atom_site_label_1
_geom_angle_atom_site_label_2
_geom_angle_atom_site_label_3
_geom_angle
_geom_angle_site_symmetry_1
_geom_angle_site_symmetry_3
_geom_angle_publ_flag
C7 O1 C1 103.2(2) . . ?
C7 N1 C6 105.3(2) . . ?
C2 C1 C6 123.2(3) . . ?
C2 C1 O1 128.8(3) . . ?
C6 C1 O1 108.0(2) . . ?
C1 C2 C3 115.7(3) . . ?
C1 C2 H8 122.1 . . ?
C3 C2 H8 122.1 . . ?
C2 C3 C4 122.1(3) . . ?
C2 C3 H3 118.9 . . ?
C4 C3 H3 118.9 . . ?
C3 C4 C5 121.4(3) . . ?
C3 C4 H4 119.3 . . ?
C5 C4 H4 119.3 . . ?
C4 C5 C6 117.2(3) . . ?
C4 C5 H5 121.4 . . ?
C6 C5 H5 121.4 . . ?
C5 C6 C1 120.2(3) . . ?
C5 C6 N1 131.4(2) . . ?
C1 C6 N1 108.3(2) . . ?
N1 C7 O1 115.2(2) . . ?
N1 C7 C8 126.7(3) . . ?
O1 C7 C8 118.1(3) . . ?
C9 C8 C7 125.4(3) . . ?
C9 C8 H8A 117.3 . . ?
C7 C8 H8A 117.3 . . ?
C8 C9 C10 127.3(3) . . ?
C8 C9 H9 116.4 . . ?
C10 C9 H9 116.4 . . ?
C15 C10 C11 117.1(3) . . ?
C15 C10 C9 120.1(3) . . ?
C11 C10 C9 122.7(3) . . ?
C12 C11 C10 121.5(3) . . ?
C12 C11 H11 119.3 . . ?
C10 C11 H11 119.3 . . ?
C13 C12 C11 118.6(3) . . ?
C13 C12 H12 120.7 . . ?
C11 C12 H12 120.7 . . ?
F1 C13 C14 119.4(3) . . ?
F1 C13 C12 118.6(3) . . ?
C14 C13 C12 122.0(3) . . ?
C13 C14 C15 118.8(3) . . ?
C13 C14 H14 120.6 . . ?
C15 C14 H14 120.6 . . ?
C14 C15 C10 122.0(3) . . ?
C14 C15 H15 119.0 . . ?
C10 C15 H15 119.0 . . ?

loop_
_geom_bond_atom_site_label_1
_geom_bond_atom_site_label_2
_geom_bond_distance
_geom_bond_site_symmetry_2
_geom_bond_publ_flag
F1 C13 1.346(4) . ?
O1 C7 1.374(3) . ?
O1 C1 1.379(3) . ?
N1 C7 1.277(4) . ?
N1 C6 1.386(3) . ?
C1 C2 1.368(4) . ?
C1 C6 1.377(4) . ?
C2 C3 1.373(5) . ?
C2 H8 0.9300 . ?
C3 C4 1.373(5) . ?
C3 H3 0.9300 . ?
C4 C5 1.374(4) . ?
C4 H4 0.9300 . ?
C5 C6 1.375(4) . ?
C5 H5 0.9300 . ?
C7 C8 1.429(4) . ?
C8 C9 1.334(4) . ?
C8 H8A 0.9300 . ?
C9 C10 1.467(4) . ?
C9 H9 0.9300 . ?
C10 C15 1.377(4) . ?
C10 C11 1.384(4) . ?
C11 C12 1.377(4) . ?
C11 H11 0.9300 . ?
C12 C13 1.359(5) . ?
C12 H12 0.9300 . ?
C13 C14 1.352(5) . ?
C14 C15 1.370(5) . ?
C14 H14 0.9300 . ?
C15 H15 0.9300 . ?
